data_1000070
loop_
_publ_author_name
'Fourquet, J L'
'Le Bail, A'
'Gillet, P A'

_publ_section_title
;
Li Nb W O~6~: Crystal structure of its two allotropic forms
;
_journal_coden_ASTM MRBUAC
_journal_name_full 'Materials Research Bulletin'
_journal_page_first 1163
_journal_page_last 1170
_journal_paper_doi 10.1016/0025-5408(88)90207-3
_journal_volume 23
_journal_year 1988
_chemical_formula_structural 'Li Nb W O6'
_chemical_formula_sum 'Li Nb O6 W'
_chemical_name_systematic 'Lithium niobium tungstate - $-beta'
_space_group_IT_number 161
_symmetry_cell_setting trigonal
_symmetry_space_group_name_Hall 'R 3 -2"c'
_symmetry_space_group_name_H-M 'R 3 c :H'
_cell_angle_alpha 90
_cell_angle_beta 90
_cell_angle_gamma 120
_cell_formula_units_Z 3
_cell_length_a 5.1562(9)
_cell_length_b 5.1562(9)
_cell_length_c 13.664(3)
_cell_volume 314.6
_refine_ls_R_factor_all 0.1028
_cod_original_sg_symbol_H-M 'R 3 c H'
_cod_database_code 1000070

loop_
_symmetry_equiv_pos_as_xyz
x,y,z
-y,x-y,z
y-x,-x,z
-y,-x,1/2+z
x,x-y,1/2+z
y-x,y,1/2+z
1/3+x,2/3+y,2/3+z
2/3+x,1/3+y,1/3+z
1/3-y,2/3+x-y,2/3+z
2/3-y,1/3+x-y,1/3+z
1/3-x+y,2/3-x,2/3+z
2/3-x+y,1/3-x,1/3+z
1/3-y,2/3-x,1/6+z
2/3-y,1/3-x,5/6+z
1/3+x,2/3+x-y,1/6+z
2/3+x,1/3+x-y,5/6+z
1/3-x+y,2/3+y,1/6+z
2/3-x+y,1/3+y,5/6+z

loop_
_atom_site_label
_atom_site_type_symbol
_atom_site_symmetry_multiplicity
_atom_site_Wyckoff_symbol
_atom_site_fract_x
_atom_site_fract_y
_atom_site_fract_z
_atom_site_occupancy
_atom_site_attached_hydrogens
_atom_site_calc_flag
Li1 Li1+ 6 a 0. 0. 0.287(11) 0.5 0 d
Nb1 Nb5+ 6 a 0. 0. 0. 0.5 0 d
W1 W6+ 6 a 0. 0. 0. 0.5 0 d
O1 O2- 18 b 0.030(7) 0.295(11) 0.090(4) 1. 0 d

loop_
_atom_type_symbol
_atom_type_oxidation_number
Li1+ 1.000
Nb5+ 5.000
W6+ 6.000
O2- -2.000
